data_4325447
loop_
_publ_author_name
'Timo Bollermann'
'Thomas Cadenbach'
'Christian Gemel'
'Kerstin Freitag'
'Mariusz Molon'
'Vanessa Gwildies'
'Roland A. Fischer'

_publ_contact_author
;
        R.A. Fischer 
        Lehrstuhl fuer Anorganische Chemie II
        Ruhr-Universitaet Bochum
        Universitaetsstrasse 150
        44780 Bochum
        Bundesrepublik Deutschland
;
_publ_contact_author_email roland.fischer@ruhr-uni-bochum.de
_publ_contact_author_fax '049 234 321-4174'
_publ_contact_author_phone '049 234 32-24174'
_publ_section_title
;
 Homoleptic Hexa and Penta Gallylene Coordinated Complexes of Molybdenum
 and Rhodium
;
_journal_name_full 'Inorganic Chemistry'
_journal_page_first 5808
_journal_page_last 5814
_journal_paper_doi 10.1021/ic200699f
_journal_volume 50
_journal_year 2011
_chemical_formula_sum 'C78 H114 Ga6 Mo'
_chemical_formula_weight 1565.95
_chemical_name_systematic
; 
 ? 
;
_space_group_IT_number 2
_symmetry_cell_setting triclinic
_symmetry_space_group_name_Hall '-P 1'
_symmetry_space_group_name_H-M 'P -1'
_atom_sites_solution_hydrogens geom
_atom_sites_solution_primary direct
_atom_sites_solution_secondary difmap
_audit_creation_method SHELXL-97
_cell_angle_alpha 79.893(7)
_cell_angle_beta 87.157(7)
_cell_angle_gamma 77.266(7)
_cell_formula_units_Z 2
_cell_length_a 12.2106(9)
_cell_length_b 14.7410(12)
_cell_length_c 21.1396(17)
_cell_measurement_reflns_used 69567
_cell_measurement_temperature 113(2)
_cell_measurement_theta_max 27.53
_cell_measurement_theta_min 2.61
_cell_volume 3653.6(5)
_computing_cell_refinement 'CrysAlis RED 1.171.13, Oxford Diffraction'
_computing_data_collection 'CrysAlis CCD 1.171.13, Oxford Diffraction'
_computing_data_reduction 'CrysAlis RED 1.171.13, Oxford Diffraction'
_computing_molecular_graphics SHELXL-97
_computing_publication_material SHELXL-97
_computing_structure_refinement 'SHELXL-97 (Sheldrick, 1997)'
_computing_structure_solution 'SHELXS-97 (Sheldrick, 1990)'
_diffrn_ambient_temperature 113(2)
_diffrn_measured_fraction_theta_full 0.985
_diffrn_measured_fraction_theta_max 0.985
_diffrn_measurement_device_type 'Sapphire2-CCD, Oxford Diffraction'
_diffrn_measurement_method '\w scans'
_diffrn_radiation_monochromator graphite
_diffrn_radiation_source 'Enhance (Mo) X-ray Source'
_diffrn_radiation_type MoK\a
_diffrn_radiation_wavelength 0.71073
_diffrn_reflns_av_R_equivalents 0.0984
_diffrn_reflns_av_sigmaI/netI 0.1838
_diffrn_reflns_limit_h_max 15
_diffrn_reflns_limit_h_min -15
_diffrn_reflns_limit_k_max 19
_diffrn_reflns_limit_k_min -19
_diffrn_reflns_limit_l_max 27
_diffrn_reflns_limit_l_min -27
_diffrn_reflns_number 69567
_diffrn_reflns_theta_full 27.53
_diffrn_reflns_theta_max 27.53
_diffrn_reflns_theta_min 2.61
_exptl_absorpt_coefficient_mu 2.391
_exptl_absorpt_correction_T_max 0.620
_exptl_absorpt_correction_T_min 0.493
_exptl_absorpt_correction_type empirical
_exptl_absorpt_process_details sadabs
_exptl_crystal_colour orange
_exptl_crystal_density_diffrn 1.533
_exptl_crystal_description prism
_exptl_crystal_F_000 1752
_exptl_crystal_size_max 0.30
_exptl_crystal_size_mid 0.25
_exptl_crystal_size_min 0.20
_refine_diff_density_max 1.149
_refine_diff_density_min -0.972
_refine_diff_density_rms 0.103
_refine_ls_extinction_method none
_refine_ls_goodness_of_fit_ref 0.756
_refine_ls_hydrogen_treatment constr
_refine_ls_matrix_type full
_refine_ls_number_parameters 766
_refine_ls_number_reflns 16576
_refine_ls_number_restraints 0
_refine_ls_restrained_S_all 0.756
_refine_ls_R_factor_all 0.1231
_refine_ls_R_factor_gt 0.0429
_refine_ls_shift/su_max 0.001
_refine_ls_shift/su_mean 0.000
_refine_ls_structure_factor_coef Fsqd
_refine_ls_weighting_details 'calc w=1/[\s^2^(Fo^2^)+(0.0292P)^2^+0.0000P] where P=(Fo^2^+2Fc^2^)/3'
_refine_ls_weighting_scheme calc
_refine_ls_wR_factor_gt 0.0733
_refine_ls_wR_factor_ref 0.0828
_reflns_number_gt 7509
_reflns_number_total 16576
_reflns_threshold_expression >2sigma(I)
_cod_data_source_file ic200699f_si_002_1.cif
_cod_data_source_block 1
_cod_database_code 4325447

loop_
_symmetry_equiv_pos_as_xyz
'x, y, z'
'-x, -y, -z'

loop_
_atom_site_label
_atom_site_type_symbol
_atom_site_fract_x
_atom_site_fract_y
_atom_site_fract_z
_atom_site_U_iso_or_equiv
_atom_site_adp_type
_atom_site_occupancy
_atom_site_symmetry_multiplicity
_atom_site_calc_flag
_atom_site_refinement_flags
Mo1 Mo 0.17937(3) 0.15077(3) 0.22782(2) 0.01561(9) Uani 1 1 d .
Ga1 Ga 0.28958(4) 0.06547(4) 0.32257(3) 0.03041(15) Uani 1 1 d .
Ga2 Ga 0.03968(4) 0.23222(4) 0.30076(3) 0.02826(15) Uani 1 1 d .
Ga3 Ga 0.32585(4) 0.07666(4) 0.15629(3) 0.02462(14) Uani 1 1 d .
Ga4 Ga 0.28737(4) 0.26870(3) 0.22096(3) 0.01987(13) Uani 1 1 d .
Ga5 Ga 0.06675(4) 0.24874(4) 0.13639(3) 0.02306(13) Uani 1 1 d .
Ga6 Ga 0.08261(4) 0.01867(3) 0.22963(3) 0.02268(14) Uani 1 1 d .
C1 C 0.4110(4) -0.0696(3) 0.3626(2) 0.0314(12) Uani 1 1 d .
C2 C 0.3300(4) -0.0641(3) 0.4132(2) 0.0254(12) Uani 1 1 d .
C3 C 0.3387(4) 0.0106(3) 0.4438(3) 0.0295(13) Uani 1 1 d .
C4 C 0.4261(4) 0.0531(3) 0.4130(2) 0.0255(12) Uani 1 1 d .
C5 C 0.4711(3) 0.0041(3) 0.3633(2) 0.0249(12) Uani 1 1 d .
C6 C 0.4377(4) -0.1427(3) 0.3200(2) 0.0356(13) Uani 1 1 d .
H6A H 0.4904 -0.1982 0.3417 0.053 Uiso 1 1 calc R
H6B H 0.4718 -0.1169 0.2798 0.053 Uiso 1 1 calc R
H6C H 0.3685 -0.1608 0.3105 0.053 Uiso 1 1 calc R
C7 C 0.2504(4) -0.1291(3) 0.4331(2) 0.0362(14) Uani 1 1 d .
H7A H 0.2810 -0.1765 0.4701 0.054 Uiso 1 1 calc R
H7B H 0.2409 -0.1608 0.3973 0.054 Uiso 1 1 calc R
H7C H 0.1774 -0.0925 0.4449 0.054 Uiso 1 1 calc R
C8 C 0.2802(4) 0.0325(3) 0.5058(2) 0.0376(14) Uani 1 1 d .
H8A H 0.2238 -0.0059 0.5171 0.056 Uiso 1 1 calc R
H8B H 0.2435 0.0995 0.5003 0.056 Uiso 1 1 calc R
H8C H 0.3355 0.0181 0.5402 0.056 Uiso 1 1 calc R
C9 C 0.4641(4) 0.1332(3) 0.4354(3) 0.0380(14) Uani 1 1 d .
H9A H 0.5242 0.1515 0.4069 0.057 Uiso 1 1 calc R
H9B H 0.4920 0.1126 0.4794 0.057 Uiso 1 1 calc R
H9C H 0.4006 0.1873 0.4343 0.057 Uiso 1 1 calc R
C10 C 0.5681(4) 0.0211(3) 0.3197(2) 0.0356(13) Uani 1 1 d .
H10A H 0.6387 -0.0076 0.3423 0.053 Uiso 1 1 calc R
H10B H 0.5627 0.0892 0.3071 0.053 Uiso 1 1 calc R
H10C H 0.5660 -0.0071 0.2812 0.053 Uiso 1 1 calc R
C11 C 0.0446(4) 0.2816(3) 0.3970(2) 0.0249(11) Uani 1 1 d .
C12 C -0.0069(4) 0.3640(3) 0.3567(2) 0.0270(12) Uani 1 1 d .
C13 C -0.1139(4) 0.3531(4) 0.3404(2) 0.0357(13) Uani 1 1 d .
C14 C -0.1291(4) 0.2620(3) 0.3727(2) 0.0276(12) Uani 1 1 d .
C15 C -0.0301(4) 0.2185(3) 0.4078(2) 0.0230(11) Uani 1 1 d .
C16 C 0.1563(4) 0.2654(4) 0.4277(3) 0.0469(16) Uani 1 1 d .
H16A H 0.1468 0.2893 0.4685 0.070 Uiso 1 1 calc R
H16B H 0.2057 0.2986 0.3990 0.070 Uiso 1 1 calc R
H16C H 0.1897 0.1977 0.4357 0.070 Uiso 1 1 calc R
C17 C 0.0430(4) 0.4492(3) 0.3351(3) 0.0423(15) Uani 1 1 d .
H17A H 0.0154 0.4961 0.3630 0.063 Uiso 1 1 calc R
H17B H 0.0212 0.4766 0.2907 0.063 Uiso 1 1 calc R
H17C H 0.1251 0.4305 0.3375 0.063 Uiso 1 1 calc R
C18 C -0.2058(4) 0.4285(4) 0.3100(3) 0.0517(16) Uani 1 1 d .
H18A H -0.2488 0.4608 0.3430 0.078 Uiso 1 1 calc R
H18B H -0.2553 0.4009 0.2876 0.078 Uiso 1 1 calc R
H18C H -0.1741 0.4740 0.2790 0.078 Uiso 1 1 calc R
C19 C -0.2346(4) 0.2271(4) 0.3726(3) 0.0403(14) Uani 1 1 d .
H19A H -0.2856 0.2507 0.4062 0.060 Uiso 1 1 calc R
H19B H -0.2170 0.1580 0.3809 0.060 Uiso 1 1 calc R
H19C H -0.2705 0.2498 0.3307 0.060 Uiso 1 1 calc R
C20 C -0.0047(4) 0.1233(3) 0.4502(2) 0.0296(12) Uani 1 1 d .
H20A H -0.0388 0.1285 0.4927 0.044 Uiso 1 1 calc R
H20B H 0.0768 0.1010 0.4544 0.044 Uiso 1 1 calc R
H20C H -0.0356 0.0785 0.4311 0.044 Uiso 1 1 calc R
C21 C 0.3402(4) 0.0010(3) 0.0677(2) 0.0272(12) Uani 1 1 d .
C22 C 0.3864(4) 0.0823(3) 0.0495(2) 0.0237(11) Uani 1 1 d .
C23 C 0.4844(4) 0.0684(3) 0.0861(2) 0.0222(11) Uani 1 1 d .
C24 C 0.4999(4) -0.0203(3) 0.1255(2) 0.0216(11) Uani 1 1 d .
C25 C 0.4107(4) -0.0635(3) 0.1143(2) 0.0226(11) Uani 1 1 d .
C26 C 0.2330(4) -0.0143(4) 0.0431(3) 0.0403(14) Uani 1 1 d .
H26A H 0.2499 -0.0465 0.0059 0.061 Uiso 1 1 calc R
H26B H 0.1815 0.0468 0.0305 0.061 Uiso 1 1 calc R
H26C H 0.1978 -0.0531 0.0771 0.061 Uiso 1 1 calc R
C27 C 0.3440(4) 0.1651(3) -0.0011(2) 0.0377(14) Uani 1 1 d .
H27A H 0.3792 0.1537 -0.0425 0.056 Uiso 1 1 calc R
H27B H 0.3625 0.2216 0.0102 0.056 Uiso 1 1 calc R
H27C H 0.2623 0.1744 -0.0043 0.056 Uiso 1 1 calc R
C28 C 0.5670(4) 0.1311(3) 0.0770(3) 0.0332(13) Uani 1 1 d .
H28A H 0.6237 0.1110 0.0449 0.050 Uiso 1 1 calc R
H28B H 0.6037 0.1271 0.1179 0.050 Uiso 1 1 calc R
H28C H 0.5277 0.1964 0.0621 0.050 Uiso 1 1 calc R
C29 C 0.6033(4) -0.0685(3) 0.1649(2) 0.0313(12) Uani 1 1 d .
H29A H 0.6597 -0.1024 0.1379 0.047 Uiso 1 1 calc R
H29B H 0.5829 -0.1132 0.2012 0.047 Uiso 1 1 calc R
H29C H 0.6341 -0.0211 0.1811 0.047 Uiso 1 1 calc R
C30 C 0.3960(4) -0.1604(3) 0.1443(3) 0.0373(14) Uani 1 1 d .
H30A H 0.4378 -0.2068 0.1191 0.056 Uiso 1 1 calc R
H30B H 0.3161 -0.1620 0.1452 0.056 Uiso 1 1 calc R
H30C H 0.4245 -0.1756 0.1883 0.056 Uiso 1 1 calc R
C31 C 0.4105(3) 0.3480(3) 0.2161(2) 0.0194(11) Uani 1 1 d .
C32 C 0.3581(4) 0.4077(3) 0.2639(2) 0.0204(11) Uani 1 1 d .
C33 C 0.3010(4) 0.4927(3) 0.2311(2) 0.0234(11) Uani 1 1 d .
C34 C 0.3185(4) 0.4931(3) 0.1624(2) 0.0213(11) Uani 1 1 d .
C35 C 0.3855(3) 0.4086(3) 0.1533(2) 0.0173(10) Uani 1 1 d .
C36 C 0.5230(4) 0.2821(3) 0.2305(2) 0.0274(12) Uani 1 1 d .
H36A H 0.5812 0.3188 0.2287 0.041 Uiso 1 1 calc R
H36B H 0.5400 0.2398 0.1987 0.041 Uiso 1 1 calc R
H36C H 0.5208 0.2446 0.2736 0.041 Uiso 1 1 calc R
C37 C 0.3738(4) 0.3789(3) 0.3344(2) 0.0334(13) Uani 1 1 d .
H37A H 0.3315 0.4291 0.3565 0.050 Uiso 1 1 calc R
H37B H 0.4537 0.3676 0.3443 0.050 Uiso 1 1 calc R
H37C H 0.3464 0.3209 0.3490 0.050 Uiso 1 1 calc R
C38 C 0.2347(4) 0.5756(3) 0.2580(2) 0.0333(13) Uani 1 1 d .
H38A H 0.2335 0.5603 0.3051 0.050 Uiso 1 1 calc R
H38B H 0.1577 0.5909 0.2420 0.050 Uiso 1 1 calc R
H38C H 0.2695 0.6299 0.2447 0.050 Uiso 1 1 calc R
C39 C 0.2726(4) 0.5765(3) 0.1127(2) 0.0317(12) Uani 1 1 d .
H39A H 0.2939 0.5614 0.0698 0.047 Uiso 1 1 calc R
H39B H 0.3031 0.6304 0.1191 0.047 Uiso 1 1 calc R
H39C H 0.1905 0.5925 0.1166 0.047 Uiso 1 1 calc R
C40 C 0.4330(4) 0.3794(3) 0.0915(2) 0.0298(12) Uani 1 1 d .
H40A H 0.4059 0.4301 0.0556 0.045 Uiso 1 1 calc R
H40B H 0.4091 0.3221 0.0859 0.045 Uiso 1 1 calc R
H40C H 0.5152 0.3668 0.0926 0.045 Uiso 1 1 calc R
C41 C -0.1126(4) 0.3569(3) 0.1126(2) 0.0245(11) Uani 1 1 d .
C42 C -0.0989(4) 0.3014(3) 0.0642(2) 0.0223(11) Uani 1 1 d .
C43 C 0.0007(4) 0.3136(3) 0.0290(2) 0.0233(11) Uani 1 1 d .
C44 C 0.0485(4) 0.3777(3) 0.0563(2) 0.0199(11) Uani 1 1 d .
C45 C -0.0228(4) 0.4051(3) 0.1088(2) 0.0242(11) Uani 1 1 d .
C46 C -0.2078(4) 0.3657(3) 0.1614(3) 0.0390(14) Uani 1 1 d .
H46A H -0.2727 0.4127 0.1424 0.059 Uiso 1 1 calc R
H46B H -0.1836 0.3856 0.1993 0.059 Uiso 1 1 calc R
H46C H -0.2288 0.3045 0.1741 0.059 Uiso 1 1 calc R
C47 C -0.1819(4) 0.2489(3) 0.0460(2) 0.0383(14) Uani 1 1 d .
H47A H -0.2367 0.2918 0.0162 0.057 Uiso 1 1 calc R
H47B H -0.2209 0.2244 0.0847 0.057 Uiso 1 1 calc R
H47C H -0.1421 0.1964 0.0253 0.057 Uiso 1 1 calc R
C48 C 0.0399(4) 0.2724(3) -0.0304(2) 0.0333(13) Uani 1 1 d .
H48A H -0.0004 0.3125 -0.0677 0.050 Uiso 1 1 calc R
H48B H 0.0250 0.2089 -0.0257 0.050 Uiso 1 1 calc R
H48C H 0.1207 0.2690 -0.0366 0.050 Uiso 1 1 calc R
C49 C 0.1482(3) 0.4168(3) 0.0313(2) 0.0229(11) Uani 1 1 d .
H49A H 0.1246 0.4713 -0.0027 0.034 Uiso 1 1 calc R
H49B H 0.2036 0.3683 0.0138 0.034 Uiso 1 1 calc R
H49C H 0.1819 0.4366 0.0663 0.034 Uiso 1 1 calc R
C50 C -0.0053(4) 0.4740(3) 0.1495(2) 0.0367(13) Uani 1 1 d .
H50A H -0.0478 0.5372 0.1318 0.055 Uiso 1 1 calc R
H50B H 0.0748 0.4746 0.1500 0.055 Uiso 1 1 calc R
H50C H -0.0315 0.4554 0.1935 0.055 Uiso 1 1 calc R
C51 C -0.1050(3) 0.0055(3) 0.2288(2) 0.0198(11) Uani 1 1 d .
C52 C -0.0568(4) -0.0509(3) 0.2859(2) 0.0206(11) Uani 1 1 d .
C53 C 0.0294(4) -0.1255(3) 0.2696(2) 0.0232(11) Uani 1 1 d .
C54 C 0.0323(4) -0.1149(3) 0.2003(2) 0.0208(11) Uani 1 1 d .
C55 C -0.0509(4) -0.0343(3) 0.1755(2) 0.0213(11) Uani 1 1 d .
C56 C -0.1958(4) 0.0945(3) 0.2243(2) 0.0294(12) Uani 1 1 d .
H56A H -0.2696 0.0785 0.2241 0.044 Uiso 1 1 calc R
H56B H -0.1855 0.1375 0.1846 0.044 Uiso 1 1 calc R
H56C H -0.1913 0.1253 0.2613 0.044 Uiso 1 1 calc R
C57 C -0.0909(4) -0.0328(3) 0.3528(2) 0.0315(13) Uani 1 1 d .
H57A H -0.1496 -0.0669 0.3692 0.047 Uiso 1 1 calc R
H57B H -0.1196 0.0350 0.3517 0.047 Uiso 1 1 calc R
H57C H -0.0256 -0.0546 0.3810 0.047 Uiso 1 1 calc R
C58 C 0.0961(4) -0.2060(3) 0.3133(2) 0.0272(12) Uani 1 1 d .
H58A H 0.0551 -0.2572 0.3224 0.041 Uiso 1 1 calc R
H58B H 0.1087 -0.1858 0.3536 0.041 Uiso 1 1 calc R
H58C H 0.1685 -0.2285 0.2930 0.041 Uiso 1 1 calc R
C59 C 0.1010(4) -0.1862(3) 0.1629(2) 0.0253(11) Uani 1 1 d .
H59A H 0.0584 -0.2339 0.1587 0.038 Uiso 1 1 calc R
H59B H 0.1711 -0.2168 0.1855 0.038 Uiso 1 1 calc R
H59C H 0.1182 -0.1544 0.1200 0.038 Uiso 1 1 calc R
C61 C 0.5780(4) 0.6175(3) 0.2650(2) 0.0253(11) Uani 1 1 d .
C62 C 0.5546(4) 0.5919(3) 0.2080(2) 0.0213(11) Uani 1 1 d .
H62A H 0.4950 0.5601 0.2074 0.026 Uiso 1 1 calc R
C63 C 0.6148(4) 0.6109(3) 0.1521(2) 0.0243(11) Uani 1 1 d .
C64 C 0.7025(4) 0.6573(3) 0.1543(2) 0.0246(11) Uani 1 1 d .
H64A H 0.7447 0.6711 0.1162 0.029 Uiso 1 1 calc R
C65 C 0.7294(4) 0.6837(3) 0.2097(2) 0.0229(11) Uani 1 1 d .
C66 C 0.6671(4) 0.6634(3) 0.2654(2) 0.0278(12) Uani 1 1 d .
H66A H 0.6852 0.6809 0.3042 0.033 Uiso 1 1 calc R
C67 C 0.5144(4) 0.5927(3) 0.3259(2) 0.0339(13) Uani 1 1 d .
H67A H 0.5432 0.6161 0.3609 0.051 Uiso 1 1 calc R
H67B H 0.5240 0.5240 0.3366 0.051 Uiso 1 1 calc R
H67C H 0.4345 0.6218 0.3199 0.051 Uiso 1 1 calc R
C68 C 0.5849(4) 0.5846(3) 0.0907(2) 0.0369(13) Uani 1 1 d .
H68A H 0.5214 0.5533 0.0985 0.055 Uiso 1 1 calc R
H68B H 0.6496 0.5417 0.0750 0.055 Uiso 1 1 calc R
H68C H 0.5642 0.6417 0.0584 0.055 Uiso 1 1 calc R
C69 C 0.8273(4) 0.7310(3) 0.2112(3) 0.0368(14) Uani 1 1 d .
H69A H 0.8611 0.7403 0.1682 0.055 Uiso 1 1 calc R
H69B H 0.8835 0.6910 0.2414 0.055 Uiso 1 1 calc R
H69C H 0.8005 0.7923 0.2250 0.055 Uiso 1 1 calc R
C70 C 0.7679(4) 0.4949(4) 0.4971(3) 0.0363(14) Uani 1 1 d .
C71 C 0.8327(4) 0.5525(4) 0.4599(3) 0.0383(14) Uani 1 1 d .
H71A H 0.9090 0.5263 0.4510 0.046 Uiso 1 1 calc R
C72 C 0.7887(5) 0.6459(4) 0.4358(2) 0.0383(14) Uani 1 1 d .
C73 C 0.6761(5) 0.6831(4) 0.4496(2) 0.0369(14) Uani 1 1 d .
H73A H 0.6444 0.7473 0.4333 0.044 Uiso 1 1 calc R
C74 C 0.6097(4) 0.6281(4) 0.4868(2) 0.0313(13) Uani 1 1 d .
C75 C 0.6576(4) 0.5350(4) 0.5097(2) 0.0317(13) Uani 1 1 d .
H75A H 0.6129 0.4969 0.5352 0.038 Uiso 1 1 calc R
C76 C 0.8206(5) 0.3922(4) 0.5220(3) 0.0590(18) Uani 1 1 d .
H76A H 0.7649 0.3621 0.5474 0.088 Uiso 1 1 calc R
H76B H 0.8848 0.3887 0.5490 0.088 Uiso 1 1 calc R
H76C H 0.8461 0.3596 0.4856 0.088 Uiso 1 1 calc R
C77 C 0.8577(5) 0.7077(5) 0.3958(3) 0.066(2) Uani 1 1 d .
H77A H 0.9340 0.6710 0.3906 0.099 Uiso 1 1 calc R
H77B H 0.8608 0.7610 0.4171 0.099 Uiso 1 1 calc R
H77C H 0.8235 0.7315 0.3534 0.099 Uiso 1 1 calc R
C78 C 0.4880(4) 0.6689(4) 0.4997(3) 0.0497(16) Uani 1 1 d .
H78A H 0.4544 0.6204 0.5263 0.075 Uiso 1 1 calc R
H78B H 0.4480 0.6904 0.4589 0.075 Uiso 1 1 calc R
H78C H 0.4823 0.7223 0.5224 0.075 Uiso 1 1 calc R
C60 C -0.0772(4) -0.0001(4) 0.1063(2) 0.0384(14) Uani 1 1 d .
H60A H -0.1344 -0.0307 0.0937 0.058 Uiso 1 1 calc R
H60B H -0.0090 -0.0155 0.0804 0.058 Uiso 1 1 calc R
H60C H -0.1056 0.0684 0.0991 0.058 Uiso 1 1 calc R

loop_
_atom_site_aniso_label
_atom_site_aniso_U_11
_atom_site_aniso_U_22
_atom_site_aniso_U_33
_atom_site_aniso_U_23
_atom_site_aniso_U_13
_atom_site_aniso_U_12
Mo1 0.0160(2) 0.0146(2) 0.0175(2) -0.00286(16) 0.00117(16) -0.00607(16)
Ga1 0.0210(3) 0.0245(3) 0.0402(4) 0.0069(3) -0.0033(3) -0.0024(3)
Ga2 0.0349(3) 0.0280(3) 0.0226(3) -0.0076(3) 0.0055(3) -0.0068(3)
Ga3 0.0232(3) 0.0276(3) 0.0259(3) -0.0106(3) 0.0072(3) -0.0084(3)
Ga4 0.0204(3) 0.0189(3) 0.0225(3) -0.0025(2) -0.0018(2) -0.0094(2)
Ga5 0.0234(3) 0.0214(3) 0.0224(3) 0.0002(2) 0.0012(2) -0.0041(2)
Ga6 0.0216(3) 0.0202(3) 0.0290(3) -0.0037(3) 0.0016(3) -0.0112(2)
C1 0.031(3) 0.034(3) 0.029(3) 0.000(3) -0.006(3) -0.008(3)
C2 0.020(3) 0.027(3) 0.030(3) 0.005(2) -0.005(2) -0.011(2)
C3 0.022(3) 0.024(3) 0.038(3) -0.003(3) 0.001(3) 0.000(2)
C4 0.020(3) 0.021(3) 0.031(3) 0.006(2) -0.009(2) 0.000(2)
C5 0.010(3) 0.032(3) 0.026(3) 0.012(2) -0.006(2) -0.001(2)
C6 0.033(3) 0.035(3) 0.037(3) -0.005(3) 0.003(3) -0.005(3)
C7 0.035(3) 0.042(3) 0.031(3) 0.000(3) 0.000(3) -0.010(3)
C8 0.034(3) 0.036(3) 0.043(4) -0.015(3) 0.005(3) -0.002(3)
C9 0.031(3) 0.031(3) 0.053(4) -0.003(3) -0.007(3) -0.010(3)
C10 0.023(3) 0.037(3) 0.044(4) 0.000(3) 0.001(3) -0.005(2)
C11 0.023(3) 0.033(3) 0.019(3) -0.010(2) 0.005(2) -0.005(2)
C12 0.029(3) 0.027(3) 0.025(3) -0.006(2) 0.006(2) -0.006(2)
C13 0.049(4) 0.030(3) 0.025(3) -0.005(3) -0.002(3) 0.000(3)
C14 0.025(3) 0.031(3) 0.027(3) -0.012(2) 0.003(2) -0.002(2)
C15 0.027(3) 0.023(3) 0.019(3) -0.008(2) 0.001(2) -0.002(2)
C16 0.054(4) 0.051(4) 0.046(4) -0.017(3) -0.006(3) -0.025(3)
C17 0.058(4) 0.028(3) 0.043(4) -0.009(3) 0.020(3) -0.016(3)
C18 0.057(4) 0.044(4) 0.043(4) -0.010(3) 0.006(3) 0.014(3)
C19 0.034(3) 0.050(4) 0.039(4) -0.014(3) 0.003(3) -0.009(3)
C20 0.034(3) 0.033(3) 0.023(3) -0.006(2) 0.003(2) -0.009(2)
C21 0.024(3) 0.034(3) 0.027(3) -0.018(3) 0.003(2) -0.006(2)
C22 0.024(3) 0.024(3) 0.018(3) -0.002(2) 0.005(2) 0.003(2)
C23 0.015(3) 0.023(3) 0.030(3) -0.010(2) 0.008(2) -0.004(2)
C24 0.022(3) 0.020(3) 0.023(3) -0.005(2) 0.007(2) -0.005(2)
C25 0.018(3) 0.025(3) 0.025(3) -0.013(2) 0.000(2) 0.000(2)
C26 0.034(3) 0.052(4) 0.041(4) -0.023(3) -0.006(3) -0.010(3)
C27 0.036(3) 0.036(3) 0.038(4) 0.002(3) -0.002(3) -0.005(3)
C28 0.025(3) 0.027(3) 0.048(4) -0.012(3) 0.011(3) -0.006(2)
C29 0.027(3) 0.036(3) 0.031(3) -0.007(3) 0.001(2) -0.006(2)
C30 0.035(3) 0.030(3) 0.049(4) -0.006(3) -0.004(3) -0.010(3)
C31 0.012(2) 0.023(3) 0.025(3) -0.001(2) -0.007(2) -0.007(2)
C32 0.026(3) 0.029(3) 0.014(3) -0.005(2) 0.002(2) -0.021(2)
C33 0.027(3) 0.022(3) 0.028(3) -0.008(2) 0.004(2) -0.017(2)
C34 0.018(3) 0.017(3) 0.030(3) -0.002(2) -0.001(2) -0.009(2)
C35 0.016(3) 0.024(3) 0.018(3) -0.008(2) -0.002(2) -0.013(2)
C36 0.026(3) 0.030(3) 0.027(3) -0.002(2) -0.001(2) -0.011(2)
C37 0.036(3) 0.043(3) 0.026(3) -0.007(3) 0.002(3) -0.017(3)
C38 0.039(3) 0.027(3) 0.038(3) -0.009(3) 0.010(3) -0.015(2)
C39 0.035(3) 0.017(3) 0.040(3) 0.001(2) -0.002(3) -0.005(2)
C40 0.031(3) 0.033(3) 0.029(3) -0.005(2) 0.004(2) -0.016(2)
C41 0.013(3) 0.020(3) 0.033(3) 0.006(2) 0.005(2) 0.004(2)
C42 0.016(3) 0.023(3) 0.024(3) 0.004(2) -0.005(2) -0.002(2)
C43 0.029(3) 0.021(3) 0.019(3) 0.004(2) -0.007(2) -0.007(2)
C44 0.017(3) 0.017(3) 0.023(3) 0.004(2) 0.000(2) -0.004(2)
C45 0.023(3) 0.015(2) 0.029(3) 0.005(2) 0.000(2) 0.001(2)
C46 0.035(3) 0.036(3) 0.044(4) -0.002(3) 0.008(3) -0.010(3)
C47 0.035(3) 0.046(3) 0.036(3) 0.005(3) -0.004(3) -0.021(3)
C48 0.039(3) 0.040(3) 0.022(3) -0.011(3) -0.003(2) -0.006(3)
C49 0.022(3) 0.024(3) 0.022(3) 0.001(2) 0.000(2) -0.006(2)
C50 0.046(3) 0.028(3) 0.037(3) -0.012(3) 0.010(3) -0.006(3)
C51 0.015(3) 0.023(3) 0.024(3) -0.006(2) -0.003(2) -0.009(2)
C52 0.022(3) 0.022(3) 0.020(3) -0.002(2) 0.002(2) -0.012(2)
C53 0.030(3) 0.014(3) 0.031(3) -0.003(2) 0.001(2) -0.014(2)
C54 0.023(3) 0.020(3) 0.023(3) -0.003(2) -0.002(2) -0.013(2)
C55 0.020(3) 0.023(3) 0.024(3) -0.001(2) -0.004(2) -0.013(2)
C56 0.030(3) 0.030(3) 0.029(3) -0.007(2) 0.001(2) -0.008(2)
C57 0.031(3) 0.027(3) 0.037(3) -0.007(3) 0.005(3) -0.008(2)
C58 0.028(3) 0.021(3) 0.033(3) -0.007(2) 0.000(2) -0.005(2)
C59 0.030(3) 0.022(3) 0.026(3) -0.006(2) -0.003(2) -0.010(2)
C61 0.027(3) 0.018(3) 0.027(3) -0.001(2) 0.004(2) -0.001(2)
C62 0.020(3) 0.019(3) 0.026(3) 0.000(2) -0.003(2) -0.007(2)
C63 0.023(3) 0.020(3) 0.028(3) -0.001(2) -0.005(2) -0.003(2)
C64 0.022(3) 0.027(3) 0.023(3) 0.003(2) 0.003(2) -0.007(2)
C65 0.017(3) 0.019(3) 0.030(3) -0.001(2) 0.002(2) -0.002(2)
C66 0.031(3) 0.020(3) 0.033(3) -0.006(2) 0.001(2) -0.005(2)
C67 0.035(3) 0.039(3) 0.034(3) -0.014(3) 0.009(3) -0.017(3)
C68 0.045(3) 0.039(3) 0.030(3) -0.007(3) 0.004(3) -0.016(3)
C69 0.027(3) 0.045(3) 0.042(4) -0.001(3) 0.001(3) -0.019(3)
C70 0.038(3) 0.040(3) 0.037(3) -0.018(3) -0.006(3) -0.010(3)
C71 0.037(3) 0.048(4) 0.037(3) -0.025(3) 0.001(3) -0.009(3)
C72 0.040(4) 0.061(4) 0.021(3) -0.012(3) -0.001(3) -0.022(3)
C73 0.048(4) 0.040(3) 0.027(3) -0.007(3) -0.013(3) -0.016(3)
C74 0.032(3) 0.040(3) 0.028(3) -0.015(3) -0.008(3) -0.014(3)
C75 0.033(3) 0.043(3) 0.027(3) -0.013(3) 0.000(3) -0.020(3)
C76 0.049(4) 0.043(4) 0.084(5) -0.019(4) -0.004(4) -0.001(3)
C77 0.058(4) 0.107(6) 0.050(4) -0.014(4) 0.010(3) -0.054(4)
C78 0.041(4) 0.049(4) 0.064(5) -0.027(3) -0.002(3) -0.007(3)
C60 0.032(3) 0.049(4) 0.030(3) -0.009(3) -0.009(3) 0.004(3)

loop_
_atom_type_symbol
_atom_type_description
_atom_type_scat_dispersion_real
_atom_type_scat_dispersion_imag
_atom_type_scat_source
C C 0.0033 0.0016 'International Tables Vol C Tables 4.2.6.8 and 6.1.1.4'
H H 0.0000 0.0000 'International Tables Vol C Tables 4.2.6.8 and 6.1.1.4'
Ga Ga 0.2307 1.6083 'International Tables Vol C Tables 4.2.6.8 and 6.1.1.4'
Mo Mo -1.6832 0.6857 'International Tables Vol C Tables 4.2.6.8 and 6.1.1.4'

loop_
_geom_angle_atom_site_label_1
_geom_angle_atom_site_label_2
_geom_angle_atom_site_label_3
_geom_angle
Ga4 Mo1 Ga1 87.92(2)
Ga4 Mo1 Ga5 88.77(2)
Ga1 Mo1 Ga5 175.22(3)
Ga4 Mo1 Ga3 85.12(2)
Ga1 Mo1 Ga3 90.39(2)
Ga5 Mo1 Ga3 92.77(2)
Ga4 Mo1 Ga6 174.35(3)
Ga1 Mo1 Ga6 91.15(2)
Ga5 Mo1 Ga6 92.49(2)
Ga3 Mo1 Ga6 89.31(2)
Ga4 Mo1 Ga2 91.32(2)
Ga1 Mo1 Ga2 88.81(3)
Ga5 Mo1 Ga2 87.82(2)
Ga3 Mo1 Ga2 176.39(3)
Ga6 Mo1 Ga2 94.23(2)
C1 Ga1 C5 36.41(15)
C1 Ga1 C2 34.92(16)
C5 Ga1 C2 57.49(15)
C1 Ga1 Mo1 144.27(13)
C5 Ga1 Mo1 145.14(12)
C2 Ga1 Mo1 151.71(10)
C11 Ga2 C15 35.59(15)
C11 Ga2 C12 34.59(15)
C15 Ga2 C12 57.58(16)
C11 Ga2 Mo1 136.14(12)
C15 Ga2 Mo1 142.99(11)
C12 Ga2 Mo1 144.68(11)
C11 Ga2 C14 57.09(15)
C15 Ga2 C14 33.61(14)
C12 Ga2 C14 56.31(15)
Mo1 Ga2 C14 158.96(11)
C11 Ga2 C13 56.45(16)
C15 Ga2 C13 56.08(16)
C12 Ga2 C13 33.49(15)
Mo1 Ga2 C13 160.93(12)
C14 Ga2 C13 33.43(15)
C21 Ga3 C22 35.52(15)
C21 Ga3 C23 58.15(15)
C22 Ga3 C23 34.95(15)
C21 Ga3 C25 34.93(15)
C22 Ga3 C25 58.31(16)
C23 Ga3 C25 57.46(15)
C21 Ga3 C24 57.67(16)
C22 Ga3 C24 57.57(16)
C23 Ga3 C24 34.00(14)
C25 Ga3 C24 34.50(14)
C21 Ga3 Mo1 139.26(11)
C22 Ga3 Mo1 143.68(11)
C23 Ga3 Mo1 155.88(11)
C25 Ga3 Mo1 146.57(11)
C24 Ga3 Mo1 158.36(11)
C31 Ga4 Mo1 168.01(12)
C44 Ga5 C45 36.33(15)
C44 Ga5 C43 35.24(14)
C45 Ga5 C43 58.54(16)
C44 Ga5 C41 58.29(15)
C45 Ga5 C41 34.93(14)
C43 Ga5 C41 56.38(16)
C44 Ga5 Mo1 146.71(11)
C45 Ga5 Mo1 136.30(12)
C43 Ga5 Mo1 161.93(11)
C41 Ga5 Mo1 141.29(12)
C44 Ga5 C42 57.51(14)
C45 Ga5 C42 57.16(15)
C43 Ga5 C42 33.70(14)
C41 Ga5 C42 33.03(15)
Mo1 Ga5 C42 155.63(11)
C51 Ga6 C52 35.09(14)
C51 Ga6 C53 58.76(15)
C52 Ga6 C53 35.18(15)
C51 Ga6 C55 35.23(14)
C52 Ga6 C55 58.39(15)
C53 Ga6 C55 58.76(16)
C51 Ga6 C54 58.37(15)
C52 Ga6 C54 58.39(16)
C53 Ga6 C54 35.54(15)
C55 Ga6 C54 34.83(14)
C51 Ga6 Mo1 135.04(11)
C52 Ga6 Mo1 141.54(11)
C53 Ga6 Mo1 157.42(11)
C55 Ga6 Mo1 143.73(11)
C54 Ga6 Mo1 160.07(11)
C2 C1 C5 107.2(4)
C2 C1 C6 127.3(4)
C5 C1 C6 125.3(5)
C2 C1 Ga1 79.5(3)
C5 C1 Ga1 75.0(3)
C6 C1 Ga1 115.8(3)
C3 C2 C1 108.4(4)
C3 C2 C7 124.9(5)
C1 C2 C7 126.7(4)
C3 C2 Ga1 80.6(3)
C1 C2 Ga1 65.6(3)
C7 C2 Ga1 121.4(3)
C2 C3 C4 108.5(4)
C2 C3 C8 125.8(4)
C4 C3 C8 125.0(4)
C5 C4 C3 108.1(4)
C5 C4 C9 128.2(4)
C3 C4 C9 123.6(5)
C4 C5 C1 107.9(4)
C4 C5 C10 127.0(4)
C1 C5 C10 125.1(5)
C4 C5 Ga1 81.8(3)
C1 C5 Ga1 68.6(2)
C10 C5 Ga1 117.4(3)
C12 C11 C15 108.9(4)
C12 C11 C16 125.4(4)
C15 C11 C16 125.6(4)
C12 C11 Ga2 77.1(3)
C15 C11 Ga2 75.3(3)
C16 C11 Ga2 117.6(3)
C11 C12 C13 108.0(4)
C11 C12 C17 125.6(4)
C13 C12 C17 126.4(5)
C11 C12 Ga2 68.3(3)
C13 C12 Ga2 77.5(3)
C17 C12 Ga2 120.1(3)
C12 C13 C14 108.1(4)
C12 C13 C18 126.4(5)
C14 C13 C18 123.8(5)
C12 C13 Ga2 69.0(3)
C14 C13 Ga2 73.2(3)
C18 C13 Ga2 135.0(4)
C15 C14 C13 107.0(4)
C15 C14 C19 128.0(5)
C13 C14 C19 124.8(5)
C15 C14 Ga2 67.9(3)
C13 C14 Ga2 73.4(3)
C19 C14 Ga2 128.1(3)
C14 C15 C11 108.0(4)
C14 C15 C20 127.8(4)
C11 C15 C20 124.2(4)
C14 C15 Ga2 78.5(3)
C11 C15 Ga2 69.1(3)
C20 C15 Ga2 118.6(3)
C25 C21 C22 108.6(4)
C25 C21 C26 125.1(4)
C22 C21 C26 126.3(5)
C25 C21 Ga3 75.3(3)
C22 C21 Ga3 72.7(3)
C26 C21 Ga3 117.2(3)
C23 C22 C21 107.3(4)
C23 C22 C27 125.8(4)
C21 C22 C27 126.9(4)
C23 C22 Ga3 74.1(3)
C21 C22 Ga3 71.8(3)
C27 C22 Ga3 122.0(3)
C24 C23 C22 108.7(4)
C24 C23 C28 125.3(4)
C22 C23 C28 125.4(4)
C24 C23 Ga3 74.6(3)
C22 C23 Ga3 70.9(2)
C28 C23 Ga3 127.5(3)
C23 C24 C25 108.4(4)
C23 C24 C29 125.6(4)
C25 C24 C29 125.3(4)
C23 C24 Ga3 71.4(3)
C25 C24 Ga3 72.0(2)
C29 C24 Ga3 129.9(3)
C21 C25 C24 107.0(4)
C21 C25 C30 126.3(4)
C24 C25 C30 126.7(4)
C21 C25 Ga3 69.7(2)
C24 C25 Ga3 73.5(2)
C30 C25 Ga3 123.6(3)
C35 C31 C32 105.0(4)
C35 C31 C36 122.1(4)
C32 C31 C36 119.2(4)
C35 C31 Ga4 100.4(3)
C32 C31 Ga4 96.7(3)
C36 C31 Ga4 109.0(3)
C33 C32 C31 108.3(4)
C33 C32 C37 128.0(4)
C31 C32 C37 123.7(4)
C32 C33 C34 108.8(4)
C32 C33 C38 128.3(4)
C34 C33 C38 122.9(4)
C35 C34 C33 108.9(4)
C35 C34 C39 128.0(4)
C33 C34 C39 123.1(4)
C34 C35 C31 108.9(4)
C34 C35 C40 128.2(4)
C31 C35 C40 122.8(4)
C42 C41 C45 109.3(4)
C42 C41 C46 125.9(4)
C45 C41 C46 124.8(4)
C42 C41 Ga5 76.2(3)
C45 C41 Ga5 68.1(2)
C46 C41 Ga5 122.2(3)
C41 C42 C43 107.9(4)
C41 C42 C47 126.6(4)
C43 C42 C47 125.0(4)
C41 C42 Ga5 70.7(2)
C43 C42 Ga5 69.8(2)
C47 C42 Ga5 131.3(3)
C42 C43 C44 108.2(4)
C42 C43 C48 124.5(4)
C44 C43 C48 127.1(4)
C42 C43 Ga5 76.5(3)
C44 C43 Ga5 67.9(2)
C48 C43 Ga5 125.9(3)
C43 C44 C45 107.6(4)
C43 C44 C49 126.5(4)
C45 C44 C49 125.7(4)
C43 C44 Ga5 76.9(2)
C45 C44 Ga5 72.5(2)
C49 C44 Ga5 120.9(3)
C41 C45 C44 107.1(4)
C41 C45 C50 127.7(4)
C44 C45 C50 125.2(4)
C41 C45 Ga5 77.0(3)
C44 C45 Ga5 71.2(2)
C50 C45 Ga5 118.7(3)
C52 C51 C55 108.3(4)
C52 C51 C56 126.2(4)
C55 C51 C56 125.4(4)
C52 C51 Ga6 72.6(2)
C55 C51 Ga6 73.6(2)
C56 C51 Ga6 118.4(3)
C51 C52 C53 108.9(4)
C51 C52 C57 124.9(4)
C53 C52 C57 126.2(4)
C51 C52 Ga6 72.3(2)
C53 C52 Ga6 73.0(2)
C57 C52 Ga6 120.0(3)
C52 C53 C54 106.8(4)
C52 C53 C58 128.0(4)
C54 C53 C58 124.8(4)
C52 C53 Ga6 71.9(2)
C54 C53 Ga6 72.7(2)
C58 C53 Ga6 125.9(3)
C55 C54 C53 108.3(4)
C55 C54 C59 126.8(4)
C53 C54 C59 124.4(4)
C55 C54 Ga6 72.6(2)
C53 C54 Ga6 71.7(2)
C59 C54 Ga6 128.1(3)
C54 C55 C51 107.7(4)
C54 C55 C60 125.4(4)
C51 C55 C60 126.9(4)
C54 C55 Ga6 72.6(2)
C51 C55 Ga6 71.2(2)
C60 C55 Ga6 122.8(3)
C62 C61 C66 118.3(4)
C62 C61 C67 121.3(4)
C66 C61 C67 120.3(4)
C63 C62 C61 122.3(4)
C62 C63 C64 117.9(4)
C62 C63 C68 120.9(4)
C64 C63 C68 121.3(4)
C65 C64 C63 122.1(4)
C64 C65 C66 118.8(4)
C64 C65 C69 121.0(4)
C66 C65 C69 120.2(4)
C65 C66 C61 120.8(5)
C75 C70 C71 117.8(5)
C75 C70 C76 122.7(5)
C71 C70 C76 119.5(5)
C72 C71 C70 121.8(5)
C71 C72 C73 118.2(5)
C71 C72 C77 122.0(5)
C73 C72 C77 119.9(5)
C74 C73 C72 121.5(5)
C75 C74 C73 118.1(5)
C75 C74 C78 121.2(5)
C73 C74 C78 120.6(5)
C70 C75 C74 122.6(5)

loop_
_geom_bond_atom_site_label_1
_geom_bond_atom_site_label_2
_geom_bond_distance
Mo1 Ga4 2.3844(6)
Mo1 Ga1 2.4579(8)
Mo1 Ga5 2.4739(7)
Mo1 Ga3 2.4757(7)
Mo1 Ga6 2.4845(7)
Mo1 Ga2 2.4930(7)
Ga1 C1 2.261(5)
Ga1 C5 2.347(4)
Ga1 C2 2.441(5)
Ga2 C11 2.286(4)
Ga2 C15 2.368(5)
Ga2 C12 2.398(5)
Ga2 C14 2.505(5)
Ga2 C13 2.508(5)
Ga3 C21 2.323(4)
Ga3 C22 2.333(5)
Ga3 C23 2.375(4)
Ga3 C25 2.395(4)
Ga3 C24 2.415(4)
Ga4 C31 2.088(4)
Ga5 C44 2.291(4)
Ga5 C45 2.309(4)
Ga5 C43 2.409(4)
Ga5 C41 2.425(4)
Ga5 C42 2.494(4)
Ga6 C51 2.342(4)
Ga6 C52 2.347(4)
Ga6 C53 2.361(4)
Ga6 C55 2.374(4)
Ga6 C54 2.374(4)
C1 C2 1.421(6)
C1 C5 1.442(6)
C1 C6 1.494(6)
C2 C3 1.397(6)
C2 C7 1.506(6)
C3 C4 1.426(6)
C3 C8 1.512(6)
C4 C5 1.401(6)
C4 C9 1.514(6)
C5 C10 1.502(6)
C11 C12 1.396(6)
C11 C15 1.424(6)
C11 C16 1.492(6)
C12 C13 1.417(6)
C12 C17 1.507(6)
C13 C14 1.442(6)
C13 C18 1.476(7)
C14 C15 1.415(6)
C14 C19 1.489(6)
C15 C20 1.504(6)
C21 C25 1.418(6)
C21 C22 1.420(6)
C21 C26 1.508(6)
C22 C23 1.414(6)
C22 C27 1.490(6)
C23 C24 1.401(6)
C23 C28 1.496(6)
C24 C25 1.427(6)
C24 C29 1.513(6)
C25 C30 1.503(6)
C31 C35 1.470(6)
C31 C32 1.483(6)
C31 C36 1.507(6)
C32 C33 1.376(6)
C32 C37 1.487(6)
C33 C34 1.456(6)
C33 C38 1.495(6)
C34 C35 1.370(6)
C34 C39 1.494(6)
C35 C40 1.497(6)
C41 C42 1.400(6)
C41 C45 1.425(6)
C41 C46 1.514(6)
C42 C43 1.424(6)
C42 C47 1.504(6)
C43 C44 1.427(6)
C43 C48 1.502(6)
C44 C45 1.434(6)
C44 C49 1.494(6)
C45 C50 1.497(6)
C51 C52 1.414(6)
C51 C55 1.428(6)
C51 C56 1.512(6)
C52 C53 1.423(6)
C52 C57 1.506(6)
C53 C54 1.445(6)
C53 C58 1.480(6)
C54 C55 1.421(6)
C54 C59 1.507(6)
C55 C60 1.489(6)
C61 C62 1.385(6)
C61 C66 1.403(6)
C61 C67 1.501(6)
C62 C63 1.379(6)
C63 C64 1.399(6)
C63 C68 1.502(6)
C64 C65 1.372(6)
C65 C66 1.395(6)
C65 C69 1.515(6)
C70 C75 1.379(6)
C70 C71 1.402(7)
C70 C76 1.519(7)
C71 C72 1.379(7)
C72 C73 1.400(7)
C72 C77 1.501(7)
C73 C74 1.391(6)
C74 C75 1.379(6)
C74 C78 1.506(6)
